data_7042180
loop_
_publ_author_name
'Rahaman, Ahibur'
'Gimbert-Suri\~nach, Carolina'
'Ficks, Arne'
'Ball, Graham E.'
'Bhadbhade, Mohan'
'Haukka, Matti'
'Higham, Lee'
'Nordlander, Ebbe'
'Colbran, Stephen B.'

_publ_section_title
;
 Bridgehead isomer effects in bis(phosphido)-bridged diiron hexacarbonyl
 proton reduction electrocatalysts.
;
_journal_issue 10
_journal_name_full 'Dalton transactions (Cambridge, England : 2003)'
_journal_page_first 3207
_journal_page_last 3222
_journal_paper_doi 10.1039/c6dt01494a
_journal_volume 46
_journal_year 2017
_chemical_formula_moiety 'C36 H30 Fe4 O6 P2'
_chemical_formula_sum 'C36 H30 Fe4 O6 P2'
_chemical_formula_weight 843.94
_chemical_name_systematic
; 
 ? 
;
_space_group_IT_number 14
_symmetry_cell_setting monoclinic
_symmetry_space_group_name_Hall '-P 2yn'
_symmetry_space_group_name_H-M 'P 1 21/n 1'
_atom_sites_solution_hydrogens geom
_atom_sites_solution_primary direct
_atom_sites_solution_secondary difmap
_audit_creation_method SHELXL-97
_audit_update_record
;
2016-12-02 deposited with the CCDC.
2017-02-07 downloaded from the CCDC.
;
_cell_angle_alpha 90.00
_cell_angle_beta 90.571(6)
_cell_angle_gamma 90.00
_cell_formula_units_Z 4
_cell_length_a 11.8594(16)
_cell_length_b 12.0460(16)
_cell_length_c 24.436(3)
_cell_measurement_reflns_used 9944
_cell_measurement_temperature 150(2)
_cell_measurement_theta_max 25.568
_cell_measurement_theta_min 2.407
_cell_volume 3490.7(8)
_computing_cell_refinement '<i>APEX2 </i>(Bruker, 2007)'
_computing_data_collection '<i>APEX2 </i>(Bruker, 2007)'
_computing_data_reduction '<i>APEX2 </i>(Bruker, 2007)'
_computing_molecular_graphics '<i>SHELXTL-Plus</i> (Sheldrick, 2008)'
_computing_structure_refinement '<i>SHELXL-97</i> (Sheldrick, 2008)'
_computing_structure_solution '<i>SHELXS-97</i> (Sheldrick, 2008)'
_diffrn_ambient_temperature 150(2)
_diffrn_measured_fraction_theta_full 0.999
_diffrn_measured_fraction_theta_max 0.999
_diffrn_measurement_device_type 'Bruker kappa APEXII CCD Diffractometer'
_diffrn_measurement_method '\f scans, and \w scans with \k offsets'
_diffrn_radiation_monochromator graphite
_diffrn_radiation_source 'fine-focus sealed tube'
_diffrn_radiation_type MoK\a
_diffrn_radiation_wavelength 0.71073
_diffrn_reflns_av_R_equivalents 0.0442
_diffrn_reflns_av_sigmaI/netI 0.0294
_diffrn_reflns_limit_h_max 14
_diffrn_reflns_limit_h_min -14
_diffrn_reflns_limit_k_max 14
_diffrn_reflns_limit_k_min -14
_diffrn_reflns_limit_l_max 29
_diffrn_reflns_limit_l_min -29
_diffrn_reflns_number 39766
_diffrn_reflns_theta_full 25.00
_diffrn_reflns_theta_max 25.00
_diffrn_reflns_theta_min 2.37
_exptl_absorpt_coefficient_mu 1.766
_exptl_absorpt_correction_T_max 0.9138
_exptl_absorpt_correction_T_min 0.6452
_exptl_absorpt_correction_type multi-scan
_exptl_absorpt_process_details 'SADABS (Bruker, 2001)'
_exptl_crystal_colour 'Bright yellow'
_exptl_crystal_density_diffrn 1.606
_exptl_crystal_density_method 'not measured'
_exptl_crystal_description Plates
_exptl_crystal_F_000 1712
_exptl_crystal_size_max 0.27
_exptl_crystal_size_mid 0.25
_exptl_crystal_size_min 0.05
_refine_diff_density_max 0.475
_refine_diff_density_min -0.267
_refine_diff_density_rms 0.054
_refine_ls_extinction_method none
_refine_ls_goodness_of_fit_ref 1.023
_refine_ls_hydrogen_treatment constr
_refine_ls_matrix_type full
_refine_ls_number_parameters 433
_refine_ls_number_reflns 6136
_refine_ls_number_restraints 0
_refine_ls_restrained_S_all 1.023
_refine_ls_R_factor_all 0.0396
_refine_ls_R_factor_gt 0.0269
_refine_ls_shift/su_max 0.005
_refine_ls_shift/su_mean 0.000
_refine_ls_structure_factor_coef Fsqd
_refine_ls_weighting_details 'calc w=1/[\s^2^(Fo^2^)+(0.0306P)^2^+1.5102P] where P=(Fo^2^+2Fc^2^)/3'
_refine_ls_weighting_scheme calc
_refine_ls_wR_factor_gt 0.0608
_refine_ls_wR_factor_ref 0.0672
_reflns_number_gt 5014
_reflns_number_total 6136
_reflns_threshold_expression >2sigma(I)
_cod_data_source_file c6dt01494a2.cif
_cod_data_source_block carolina8_021byn
_cod_depositor_comments
;
The following automatic conversions were performed:

'_symmetry_cell_setting' value 'Monoclinic' changed to 'monoclinic'
according to
/usr/data/users/saulius/crontab/automatic-downloads/rss-feeds/RSC/lib/dictionaries/cif_core.dic
dictionary named 'cif_core.dic' version 2.4.2 from 2011-04-26.

'_exptl_absorpt_correction_type' value 'Multi-scan' changed to
'multi-scan' according to
/usr/data/users/saulius/crontab/automatic-downloads/rss-feeds/RSC/lib/dictionaries/cif_core.dic
dictionary named 'cif_core.dic' version 2.4.2 from 2011-04-26.

Automatic conversion script
Id: cif_fix_values 4268 2015-11-12 08:31:59Z antanas 

 Adding full bibliography for 7042178--7042182.cif.
;
_cod_original_sg_symbol_Hall '-P 2yn '
_cod_original_sg_symbol_H-M 'P 21/n'
_cod_database_code 7042180

loop_
_symmetry_equiv_pos_as_xyz
'x, y, z'
'-x+1/2, y+1/2, -z+1/2'
'-x, -y, -z'
'x-1/2, -y-1/2, z-1/2'

loop_
_atom_site_label
_atom_site_type_symbol
_atom_site_fract_x
_atom_site_fract_y
_atom_site_fract_z
_atom_site_U_iso_or_equiv
_atom_site_adp_type
_atom_site_occupancy
_atom_site_symmetry_multiplicity
_atom_site_calc_flag
_atom_site_refinement_flags
Fe1 Fe 0.79498(3) 0.85368(3) 1.007537(13) 0.02577(9) Uani 1 1 d .
C1A C 0.8674(2) 0.8541(2) 1.07221(11) 0.0411(6) Uani 1 1 d .
O1A O 0.9151(2) 0.85564(18) 1.11286(8) 0.0682(7) Uani 1 1 d .
C2A C 0.6560(2) 0.8974(2) 1.02636(10) 0.0366(6) Uani 1 1 d .
O2A O 0.56949(17) 0.92708(18) 1.03849(9) 0.0589(6) Uani 1 1 d .
C3A C 0.8540(2) 0.9850(2) 0.99043(10) 0.0321(6) Uani 1 1 d .
O3A O 0.89130(16) 1.06979(15) 0.98050(8) 0.0483(5) Uani 1 1 d .
Fe2 Fe 0.91772(3) 0.71220(3) 0.950473(14) 0.03030(9) Uani 1 1 d .
C1B C 1.0238(2) 0.6726(2) 0.99931(12) 0.0453(7) Uani 1 1 d .
O1B O 1.09271(18) 0.6487(2) 1.03001(10) 0.0770(8) Uani 1 1 d .
C2B C 0.9013(2) 0.5954(2) 0.90757(11) 0.0434(7) Uani 1 1 d .
O2B O 0.8852(2) 0.52114(18) 0.87935(9) 0.0697(7) Uani 1 1 d .
C3B C 1.0151(2) 0.7959(2) 0.91271(11) 0.0424(6) Uani 1 1 d .
O3B O 1.07748(18) 0.8471(2) 0.88862(10) 0.0727(7) Uani 1 1 d .
C1 C 0.5545(2) 0.6669(2) 0.97348(10) 0.0328(6) Uani 1 1 d .
C2 C 0.5503(2) 0.73784(19) 0.92804(10) 0.0320(6) Uani 1 1 d .
C3 C 0.4541(2) 0.8002(2) 0.91850(13) 0.0464(7) Uani 1 1 d .
H3 H 0.4508 0.8486 0.8878 0.056 Uiso 1 1 calc R
C4 C 0.3628(2) 0.7929(3) 0.95305(15) 0.0579(9) Uani 1 1 d .
H4 H 0.2969 0.8355 0.9459 0.069 Uiso 1 1 calc R
C5 C 0.3675(3) 0.7236(3) 0.99794(14) 0.0573(9) Uani 1 1 d .
H5 H 0.3047 0.7183 1.0216 0.069 Uiso 1 1 calc R
C6 C 0.4635(2) 0.6621(2) 1.00840(12) 0.0459(7) Uani 1 1 d .
H6 H 0.4672 0.6160 1.0399 0.055 Uiso 1 1 calc R
C7 C 0.6489(2) 0.7446(2) 0.89043(9) 0.0308(5) Uani 1 1 d .
H7A H 0.6251 0.7844 0.8568 0.037 Uiso 1 1 calc R
H7B H 0.6703 0.6683 0.8796 0.037 Uiso 1 1 calc R
C8 C 0.6563(2) 0.5962(2) 0.98460(10) 0.0343(6) Uani 1 1 d .
H8A H 0.6760 0.5569 0.9504 0.041 Uiso 1 1 calc R
H8B H 0.6360 0.5392 1.0120 0.041 Uiso 1 1 calc R
P5 P 0.77588(5) 0.81531(5) 0.91948(2) 0.02492(14) Uani 1 1 d .
P6 P 0.78317(5) 0.67126(5) 1.00978(2) 0.02810(14) Uani 1 1 d .
C9 C 0.80296(19) 0.92320(19) 0.86727(9) 0.0288(5) Uani 1 1 d .
H9A H 0.8705 0.9663 0.8784 0.035 Uiso 1 1 calc R
H9B H 0.8195 0.8866 0.8320 0.035 Uiso 1 1 calc R
Fe3 Fe 0.70121(3) 1.13664(3) 0.810053(15) 0.03909(11) Uani 1 1 d .
C11C C 0.7062(2) 1.00106(19) 0.85931(9) 0.0287(5) Uani 1 1 d .
C12C C 0.6175(2) 0.9921(2) 0.81992(11) 0.0405(6) Uani 1 1 d .
H12C H 0.6095 0.9346 0.7935 0.049 Uiso 1 1 calc R
C13C C 0.5434(2) 1.0824(2) 0.82649(11) 0.0446(7) Uani 1 1 d .
H13C H 0.4776 1.0970 0.8052 0.054 Uiso 1 1 calc R
C14C C 0.5838(2) 1.1466(2) 0.86990(11) 0.0469(7) Uani 1 1 d .
H14C H 0.5498 1.2123 0.8835 0.056 Uiso 1 1 calc R
C15C C 0.6841(2) 1.0974(2) 0.89034(10) 0.0399(6) Uani 1 1 d .
H15C H 0.7289 1.1246 0.9199 0.048 Uiso 1 1 calc R
C16C C 0.8536(4) 1.1532(5) 0.7744(2) 0.0975(16) Uani 1 1 d .
H16C H 0.9188 1.1095 0.7816 0.117 Uiso 1 1 calc R
C17C C 0.7707(5) 1.1293(4) 0.73467(18) 0.1006(16) Uani 1 1 d .
H17C H 0.7697 1.0668 0.7109 0.121 Uiso 1 1 calc R
C18C C 0.6922(4) 1.2115(4) 0.73622(16) 0.0892(13) Uani 1 1 d .
H18C H 0.6270 1.2158 0.7134 0.107 Uiso 1 1 calc R
C19C C 0.7219(4) 1.2883(3) 0.7764(2) 0.0862(13) Uani 1 1 d .
H19C H 0.6812 1.3535 0.7856 0.103 Uiso 1 1 calc R
C20C C 0.8253(4) 1.2509(4) 0.8016(2) 0.1018(15) Uani 1 1 d .
H20C H 0.8659 1.2856 0.8306 0.122 Uiso 1 1 calc R
Fe4 Fe 0.72475(3) 0.53354(3) 1.191092(14) 0.04040(11) Uani 1 1 d .
C10 C 0.8171(2) 0.5921(2) 1.07309(9) 0.0343(6) Uani 1 1 d .
H10A H 0.8394 0.5157 1.0630 0.041 Uiso 1 1 calc R
H10B H 0.8822 0.6275 1.0918 0.041 Uiso 1 1 calc R
C11D C 0.7203(2) 0.5866(2) 1.11189(9) 0.0337(6) Uani 1 1 d .
C12D C 0.6472(2) 0.4944(2) 1.11921(11) 0.0484(7) Uani 1 1 d .
H12D H 0.6517 0.4252 1.1006 0.058 Uiso 1 1 calc R
C13D C 0.5665(3) 0.5236(3) 1.15899(13) 0.0606(9) Uani 1 1 d .
H13D H 0.5074 0.4774 1.1717 0.073 Uiso 1 1 calc R
C14D C 0.5887(3) 0.6323(3) 1.17645(12) 0.0568(8) Uani 1 1 d .
H14D H 0.5473 0.6723 1.2031 0.068 Uiso 1 1 calc R
C15D C 0.6831(2) 0.6720(2) 1.14762(11) 0.0442(7) Uani 1 1 d .
H15D H 0.7161 0.7435 1.1514 0.053 Uiso 1 1 calc R
C16D C 0.8860(3) 0.4978(6) 1.21086(16) 0.0955(17) Uani 1 1 d .
H16D H 0.9485 0.5068 1.1873 0.115 Uiso 1 1 calc R
C17D C 0.8192(6) 0.4036(4) 1.2154(2) 0.1062(18) Uani 1 1 d .
H17D H 0.8271 0.3366 1.1954 0.127 Uiso 1 1 calc R
C18D C 0.7395(4) 0.4258(5) 1.2545(2) 0.0997(15) Uani 1 1 d .
H18D H 0.6824 0.3761 1.2663 0.120 Uiso 1 1 calc R
C19D C 0.7559(4) 0.5286(5) 1.27279(15) 0.0966(16) Uani 1 1 d .
H19D H 0.7119 0.5639 1.3000 0.116 Uiso 1 1 calc R
C20D C 0.8449(4) 0.5758(4) 1.2469(2) 0.0922(14) Uani 1 1 d .
H20D H 0.8761 0.6519 1.2534 0.111 Uiso 1 1 calc R

loop_
_atom_site_aniso_label
_atom_site_aniso_U_11
_atom_site_aniso_U_22
_atom_site_aniso_U_33
_atom_site_aniso_U_23
_atom_site_aniso_U_13
_atom_site_aniso_U_12
Fe1 0.02793(18) 0.02443(18) 0.02492(17) 0.00006(13) -0.00072(13) -0.00489(14)
C1A 0.0509(17) 0.0347(15) 0.0375(15) 0.0021(12) -0.0045(13) -0.0124(13)
O1A 0.0899(17) 0.0745(16) 0.0397(12) 0.0064(10) -0.0297(12) -0.0215(13)
C2A 0.0411(16) 0.0301(14) 0.0386(14) -0.0047(11) 0.0047(12) -0.0093(12)
O2A 0.0434(12) 0.0550(13) 0.0786(15) -0.0117(11) 0.0216(11) 0.0020(10)
C3A 0.0259(13) 0.0370(15) 0.0332(13) 0.0004(11) -0.0069(10) -0.0014(11)
O3A 0.0462(11) 0.0344(11) 0.0639(13) 0.0141(9) -0.0164(9) -0.0193(9)
Fe2 0.02839(19) 0.0292(2) 0.03335(19) 0.00442(15) 0.00319(14) 0.00243(15)
C1B 0.0335(15) 0.0502(17) 0.0523(17) 0.0174(14) 0.0033(13) 0.0009(13)
O1B 0.0417(13) 0.103(2) 0.0858(17) 0.0452(15) -0.0161(12) 0.0022(12)
C2B 0.0482(17) 0.0402(16) 0.0419(15) 0.0055(13) 0.0090(13) 0.0085(14)
O2B 0.1008(19) 0.0469(13) 0.0614(14) -0.0183(11) 0.0055(13) 0.0073(13)
C3B 0.0318(14) 0.0444(16) 0.0509(16) 0.0097(13) 0.0030(12) 0.0075(13)
O3B 0.0448(13) 0.0877(17) 0.0860(17) 0.0380(14) 0.0190(12) -0.0075(12)
C1 0.0347(14) 0.0296(13) 0.0342(13) -0.0103(11) 0.0017(11) -0.0148(11)
C2 0.0308(13) 0.0272(13) 0.0379(14) -0.0097(11) -0.0029(11) -0.0070(11)
C3 0.0366(16) 0.0384(16) 0.0640(19) -0.0092(14) -0.0072(14) -0.0030(13)
C4 0.0310(16) 0.0503(19) 0.092(3) -0.0280(18) 0.0008(16) -0.0030(14)
C5 0.0403(18) 0.059(2) 0.073(2) -0.0330(18) 0.0186(16) -0.0196(16)
C6 0.0429(17) 0.0472(17) 0.0478(16) -0.0171(13) 0.0095(13) -0.0238(14)
C7 0.0356(14) 0.0291(13) 0.0277(12) -0.0007(10) -0.0040(10) -0.0056(11)
C8 0.0448(15) 0.0278(13) 0.0304(13) 0.0005(10) -0.0001(11) -0.0121(12)
P5 0.0270(3) 0.0235(3) 0.0243(3) 0.0011(2) 0.0018(2) -0.0009(3)
P6 0.0322(3) 0.0250(3) 0.0271(3) 0.0031(2) 0.0005(3) -0.0035(3)
C9 0.0344(13) 0.0279(13) 0.0241(11) 0.0020(10) 0.0049(10) -0.0019(11)
Fe3 0.0475(2) 0.0336(2) 0.0362(2) 0.01200(16) -0.00030(17) -0.00081(18)
C11C 0.0352(13) 0.0279(12) 0.0230(11) 0.0072(10) 0.0018(10) -0.0019(11)
C12C 0.0495(17) 0.0331(14) 0.0387(14) 0.0025(11) -0.0110(12) -0.0054(13)
C13C 0.0410(16) 0.0467(17) 0.0459(16) 0.0120(13) -0.0113(12) 0.0004(14)
C14C 0.0548(18) 0.0513(18) 0.0347(14) 0.0026(13) 0.0030(13) 0.0220(15)
C15C 0.0516(17) 0.0430(16) 0.0250(12) -0.0024(11) -0.0058(11) 0.0125(13)
C16C 0.069(3) 0.116(4) 0.109(4) 0.068(3) 0.037(3) 0.006(3)
C17C 0.146(5) 0.094(3) 0.064(3) 0.040(2) 0.052(3) 0.018(3)
C18C 0.127(4) 0.076(3) 0.065(3) 0.045(2) 0.000(2) -0.015(3)
C19C 0.094(3) 0.042(2) 0.123(4) 0.042(2) 0.020(3) 0.000(2)
C20C 0.091(3) 0.087(3) 0.128(4) 0.035(3) 0.007(3) -0.049(3)
Fe4 0.0469(2) 0.0437(2) 0.0306(2) 0.01027(16) 0.00296(16) 0.00824(19)
C10 0.0399(14) 0.0307(14) 0.0324(13) 0.0069(11) -0.0013(11) 0.0009(12)
C11D 0.0381(14) 0.0367(14) 0.0261(12) 0.0080(11) -0.0031(10) 0.0001(12)
C12D 0.0556(18) 0.0503(17) 0.0391(15) 0.0093(13) -0.0027(13) -0.0161(15)
C13D 0.0431(18) 0.086(3) 0.0523(19) 0.0264(18) 0.0011(14) -0.0122(17)
C14D 0.0504(19) 0.071(2) 0.0490(17) 0.0172(16) 0.0097(14) 0.0251(17)
C15D 0.0525(17) 0.0383(16) 0.0419(15) 0.0107(12) 0.0023(13) 0.0106(13)
C16D 0.055(2) 0.175(5) 0.056(2) 0.048(3) 0.0063(18) 0.051(3)
C17D 0.161(5) 0.078(3) 0.079(3) -0.005(3) -0.045(3) 0.070(4)
C18D 0.105(4) 0.118(4) 0.076(3) 0.067(3) -0.012(3) -0.003(3)
C19D 0.102(4) 0.151(5) 0.0364(19) 0.007(3) -0.004(2) 0.057(4)
C20D 0.102(4) 0.086(3) 0.088(3) 0.015(3) -0.051(3) -0.002(3)

loop_
_atom_type_symbol
_atom_type_description
_atom_type_scat_dispersion_real
_atom_type_scat_dispersion_imag
_atom_type_scat_source
C C 0.0033 0.0016 'International Tables Vol C Tables 4.2.6.8 and 6.1.1.4'
H H 0.0000 0.0000 'International Tables Vol C Tables 4.2.6.8 and 6.1.1.4'
O O 0.0106 0.0060 'International Tables Vol C Tables 4.2.6.8 and 6.1.1.4'
P P 0.1023 0.0942 'International Tables Vol C Tables 4.2.6.8 and 6.1.1.4'
Fe Fe 0.3463 0.8444 'International Tables Vol C Tables 4.2.6.8 and 6.1.1.4'

loop_
_geom_angle_atom_site_label_1
_geom_angle_atom_site_label_2
_geom_angle_atom_site_label_3
_geom_angle
C3A Fe1 C1A 91.05(11)
C3A Fe1 C2A 99.44(11)
C1A Fe1 C2A 101.92(12)
C3A Fe1 P6 156.48(8)
C1A Fe1 P6 90.63(8)
C2A Fe1 P6 103.15(8)
C3A Fe1 P5 89.65(8)
C1A Fe1 P5 154.58(10)
C2A Fe1 P5 103.03(8)
P6 Fe1 P5 79.03(2)
C3A Fe1 Fe2 103.20(8)
C1A Fe1 Fe2 101.85(9)
C2A Fe1 Fe2 146.62(8)
P6 Fe1 Fe2 53.58(2)
P5 Fe1 Fe2 53.425(19)
O1A C1A Fe1 178.6(3)
O2A C2A Fe1 178.5(2)
O3A C3A Fe1 178.6(2)
C2B Fe2 C1B 104.86(13)
C2B Fe2 C3B 102.13(13)
C1B Fe2 C3B 92.34(12)
C2B Fe2 P5 99.48(9)
C1B Fe2 P5 154.47(10)
C3B Fe2 P5 89.97(8)
C2B Fe2 P6 97.75(9)
C1B Fe2 P6 90.61(9)
C3B Fe2 P6 158.42(9)
P5 Fe2 P6 78.46(3)
C2B Fe2 Fe1 140.20(9)
C1B Fe2 Fe1 101.94(10)
C3B Fe2 Fe1 105.61(9)
P5 Fe2 Fe1 53.151(19)
P6 Fe2 Fe1 52.92(2)
O1B C1B Fe2 178.8(3)
O2B C2B Fe2 176.6(3)
O3B C3B Fe2 178.8(3)
C6 C1 C2 119.5(3)
C6 C1 C8 119.7(2)
C2 C1 C8 120.8(2)
C3 C2 C1 119.1(2)
C3 C2 C7 121.0(2)
C1 C2 C7 119.9(2)
C4 C3 C2 120.8(3)
C4 C3 H3 119.6
C2 C3 H3 119.6
C5 C4 C3 119.9(3)
C5 C4 H4 120.1
C3 C4 H4 120.1
C4 C5 C6 119.9(3)
C4 C5 H5 120.0
C6 C5 H5 120.0
C5 C6 C1 120.7(3)
C5 C6 H6 119.6
C1 C6 H6 119.6
C2 C7 P5 115.11(16)
C2 C7 H7A 108.5
P5 C7 H7A 108.5
C2 C7 H7B 108.5
P5 C7 H7B 108.5
H7A C7 H7B 107.5
C1 C8 P6 115.61(16)
C1 C8 H8A 108.4
P6 C8 H8A 108.4
C1 C8 H8B 108.4
P6 C8 H8B 108.4
H8A C8 H8B 107.4
C9 P5 C7 101.74(11)
C9 P5 Fe1 120.48(8)
C7 P5 Fe1 122.73(8)
C9 P5 Fe2 119.49(8)
C7 P5 Fe2 118.76(8)
Fe1 P5 Fe2 73.42(2)
C8 P6 C10 101.20(11)
C8 P6 Fe1 121.97(8)
C10 P6 Fe1 121.29(9)
C8 P6 Fe2 118.50(8)
C10 P6 Fe2 120.42(8)
Fe1 P6 Fe2 73.50(2)
C11C C9 P5 113.10(15)
C11C C9 H9A 109.0
P5 C9 H9A 109.0
C11C C9 H9B 109.0
P5 C9 H9B 109.0
H9A C9 H9B 107.8
C19C Fe3 C18C 40.35(16)
C19C Fe3 C12C 152.92(16)
C18C Fe3 C12C 118.02(16)
C19C Fe3 C16C 67.86(18)
C18C Fe3 C16C 67.12(19)
C12C Fe3 C16C 125.32(19)
C19C Fe3 C13C 119.25(15)
C18C Fe3 C13C 106.26(16)
C12C Fe3 C13C 40.76(11)
C16C Fe3 C13C 161.4(2)
C19C Fe3 C17C 67.53(19)
C18C Fe3 C17C 39.29(17)
C12C Fe3 C17C 105.98(17)
C16C Fe3 C17C 40.57(19)
C13C Fe3 C17C 123.4(2)
C19C Fe3 C20C 41.66(17)
C18C Fe3 C20C 68.77(19)
C12C Fe3 C20C 162.87(19)
C16C Fe3 C20C 40.27(18)
C13C Fe3 C20C 155.8(2)
C17C Fe3 C20C 68.6(2)
C19C Fe3 C11C 165.14(17)
C18C Fe3 C11C 152.93(16)
C12C Fe3 C11C 41.15(10)
C16C Fe3 C11C 108.27(14)
C13C Fe3 C11C 69.18(10)
C17C Fe3 C11C 119.59(15)
C20C Fe3 C11C 126.15(17)
C19C Fe3 C15C 128.14(17)
C18C Fe3 C15C 164.30(17)
C12C Fe3 C15C 68.29(11)
C16C Fe3 C15C 122.49(17)
C13C Fe3 C15C 68.41(11)
C17C Fe3 C15C 155.96(17)
C20C Fe3 C15C 109.64(17)
C11C Fe3 C15C 40.72(10)
C19C Fe3 C14C 109.06(15)
C18C Fe3 C14C 125.89(17)
C12C Fe3 C14C 67.91(12)
C16C Fe3 C14C 157.6(2)
C13C Fe3 C14C 40.17(11)
C17C Fe3 C14C 160.7(2)
C20C Fe3 C14C 122.45(19)
C11C Fe3 C14C 68.69(10)
C15C Fe3 C14C 40.76(10)
C15C C11C C12C 106.6(2)
C15C C11C C9 126.4(2)
C12C C11C C9 127.0(2)
C15C C11C Fe3 69.67(14)
C12C C11C Fe3 69.09(14)
C9 C11C Fe3 126.91(16)
C13C C12C C11C 108.8(2)
C13C C12C Fe3 69.86(16)
C11C C12C Fe3 69.76(14)
C13C C12C H12C 125.6
C11C C12C H12C 125.6
Fe3 C12C H12C 126.3
C14C C13C C12C 107.7(2)
C14C C13C Fe3 70.14(16)
C12C C13C Fe3 69.38(15)
C14C C13C H13C 126.1
C12C C13C H13C 126.1
Fe3 C13C H13C 125.9
C13C C14C C15C 108.6(2)
C13C C14C Fe3 69.70(16)
C15C C14C Fe3 69.54(15)
C13C C14C H14C 125.7
C15C C14C H14C 125.7
Fe3 C14C H14C 126.6
C11C C15C C14C 108.3(2)
C11C C15C Fe3 69.61(13)
C14C C15C Fe3 69.71(14)
C11C C15C H15C 125.8
C14C C15C H15C 125.8
Fe3 C15C H15C 126.4
C20C C16C C17C 109.4(4)
C20C C16C Fe3 70.0(2)
C17C C16C Fe3 69.8(2)
C20C C16C H16C 125.3
C17C C16C H16C 125.3
Fe3 C16C H16C 126.5
C18C C17C C16C 107.8(5)
C18C C17C Fe3 70.0(2)
C16C C17C Fe3 69.6(2)
C18C C17C H17C 126.1
C16C C17C H17C 126.1
Fe3 C17C H17C 125.9
C17C C18C C19C 109.5(5)
C17C C18C Fe3 70.7(2)
C19C C18C Fe3 69.8(2)
C17C C18C H18C 125.2
C19C C18C H18C 125.2
Fe3 C18C H18C 125.8
C18C C19C C20C 107.6(4)
C18C C19C Fe3 69.8(2)
C20C C19C Fe3 69.5(2)
C18C C19C H19C 126.2
C20C C19C H19C 126.2
Fe3 C19C H19C 126.1
C16C C20C C19C 105.6(4)
C16C C20C Fe3 69.7(2)
C19C C20C Fe3 68.8(2)
C16C C20C H20C 127.2
C19C C20C H20C 127.2
Fe3 C20C H20C 125.8
C17D Fe4 C16D 40.36(19)
C17D Fe4 C20D 67.10(19)
C16D Fe4 C20D 39.92(18)
C17D Fe4 C18D 39.83(19)
C16D Fe4 C18D 66.77(18)
C20D Fe4 C18D 65.97(19)
C17D Fe4 C19D 65.82(18)
C16D Fe4 C19D 66.06(17)
C20D Fe4 C19D 39.23(18)
C18D Fe4 C19D 38.33(19)
C17D Fe4 C13D 125.3(2)
C16D Fe4 C13D 162.1(2)
C20D Fe4 C13D 156.3(2)
C18D Fe4 C13D 109.25(17)
C19D Fe4 C13D 122.51(18)
C17D Fe4 C12D 108.75(16)
C16D Fe4 C12D 125.37(18)
C20D Fe4 C12D 161.7(2)
C18D Fe4 C12D 123.2(2)
C19D Fe4 C12D 157.2(2)
C13D Fe4 C12D 40.79(12)
C17D Fe4 C14D 161.1(2)
C16D Fe4 C14D 156.5(2)
C20D Fe4 C14D 121.51(19)
C18D Fe4 C14D 124.83(19)
C19D Fe4 C14D 109.08(15)
C13D Fe4 C14D 40.33(13)
C12D Fe4 C14D 68.39(13)
C17D Fe4 C15D 157.4(2)
C16D Fe4 C15D 121.68(19)
C20D Fe4 C15D 108.08(15)
C18D Fe4 C15D 160.4(2)
C19D Fe4 C15D 125.36(19)
C13D Fe4 C15D 68.16(13)
C12D Fe4 C15D 68.49(12)
C14D Fe4 C15D 40.62(12)
C17D Fe4 C11D 122.29(18)
C16D Fe4 C11D 108.08(13)
C20D Fe4 C11D 124.81(18)
C18D Fe4 C11D 158.0(2)
C19D Fe4 C11D 161.2(2)
C13D Fe4 C11D 68.68(11)
C12D Fe4 C11D 40.91(10)
C14D Fe4 C11D 68.68(11)
C15D Fe4 C11D 40.85(10)
C11D C10 P6 112.91(17)
C11D C10 H10A 109.0
P6 C10 H10A 109.0
C11D C10 H10B 109.0
P6 C10 H10B 109.0
H10A C10 H10B 107.8
C15D C11D C12D 107.1(2)
C15D C11D C10 126.9(2)
C12D C11D C10 125.9(2)
C15D C11D Fe4 69.47(14)
C12D C11D Fe4 69.25(14)
C10 C11D Fe4 127.04(17)
C13D C12D C11D 108.0(3)
C13D C12D Fe4 69.60(17)
C11D C12D Fe4 69.84(15)
C13D C12D H12D 126.0
C11D C12D H12D 126.0
Fe4 C12D H12D 126.1
C14D C13D C12D 108.4(3)
C14D C13D Fe4 69.96(18)
C12D C13D Fe4 69.61(17)
C14D C13D H13D 125.8
C12D C13D H13D 125.8
Fe4 C13D H13D 126.2
C13D C14D C15D 108.2(3)
C13D C14D Fe4 69.71(18)
C15D C14D Fe4 69.76(16)
C13D C14D H14D 125.9
C15D C14D H14D 125.9
Fe4 C14D H14D 126.2
C14D C15D C11D 108.3(3)
C14D C15D Fe4 69.62(16)
C11D C15D Fe4 69.68(14)
C14D C15D H15D 125.9
C11D C15D H15D 125.9
Fe4 C15D H15D 126.4
C20D C16D C17D 107.4(4)
C20D C16D Fe4 70.5(2)
C17D C16D Fe4 69.7(2)
C20D C16D H16D 126.3
C17D C16D H16D 126.3
Fe4 C16D H16D 125.1
C18D C17D C16D 107.1(4)
C18D C17D Fe4 70.7(2)
C16D C17D Fe4 69.9(2)
C18D C17D H17D 126.4
C16D C17D H17D 126.4
Fe4 C17D H17D 124.5
C19D C18D C17D 108.3(5)
C19D C18D Fe4 70.8(2)
C17D C18D Fe4 69.5(2)
C19D C18D H18D 125.9
C17D C18D H18D 125.9
Fe4 C18D H18D 125.4
C18D C19D C20D 110.1(4)
C18D C19D Fe4 70.8(2)
C20D C19D Fe4 70.4(2)
C18D C19D H19D 124.9
C20D C19D H19D 124.9
Fe4 C19D H19D 125.5
C19D C20D C16D 107.0(4)
C19D C20D Fe4 70.4(2)
C16D C20D Fe4 69.5(2)
C19D C20D H20D 126.5
C16D C20D H20D 126.5
Fe4 C20D H20D 126.5

loop_
_geom_bond_atom_site_label_1
_geom_bond_atom_site_label_2
_geom_bond_distance
Fe1 C3A 1.781(3)
Fe1 C1A 1.791(3)
Fe1 C2A 1.794(3)
Fe1 P6 2.2026(7)
Fe1 P5 2.2103(7)
Fe1 Fe2 2.6473(5)
C1A O1A 1.138(3)
C2A O2A 1.129(3)
C3A O3A 1.140(3)
Fe2 C2B 1.764(3)
Fe2 C1B 1.790(3)
Fe2 C3B 1.795(3)
Fe2 P5 2.2182(7)
Fe2 P6 2.2217(7)
C1B O1B 1.140(3)
C2B O2B 1.144(3)
C3B O3B 1.133(3)
C1 C6 1.383(4)
C1 C2 1.402(3)
C1 C8 1.500(4)
C2 C3 1.383(4)
C2 C7 1.497(3)
C3 C4 1.383(4)
C3 H3 0.9500
C4 C5 1.379(5)
C4 H4 0.9500
C5 C6 1.380(4)
C5 H5 0.9500
C6 H6 0.9500
C7 P5 1.864(2)
C7 H7A 0.9900
C7 H7B 0.9900
C8 P6 1.855(2)
C8 H8A 0.9900
C8 H8B 0.9900
P5 C9 1.851(2)
P6 C10 1.858(2)
C9 C11C 1.493(3)
C9 H9A 0.9900
C9 H9B 0.9900
Fe3 C19C 2.019(3)
Fe3 C18C 2.019(3)
Fe3 C12C 2.020(3)
Fe3 C16C 2.024(4)
Fe3 C13C 2.027(3)
Fe3 C17C 2.027(4)
Fe3 C20C 2.027(4)
Fe3 C11C 2.029(2)
Fe3 C15C 2.030(2)
Fe3 C14C 2.032(3)
C11C C15C 1.412(3)
C11C C12C 1.423(3)
C12C C13C 1.409(4)
C12C H12C 0.9500
C13C C14C 1.394(4)
C13C H13C 0.9500
C14C C15C 1.415(4)
C14C H14C 0.9500
C15C H15C 0.9500
C16C C20C 1.395(6)
C16C C17C 1.405(6)
C16C H16C 0.9500
C17C C18C 1.360(6)
C17C H17C 0.9500
C18C C19C 1.392(6)
C18C H18C 0.9500
C19C C20C 1.439(6)
C19C H19C 0.9500
C20C H20C 0.9500
Fe4 C17D 2.011(4)
Fe4 C16D 2.014(4)
Fe4 C20D 2.027(4)
Fe4 C18D 2.027(4)
Fe4 C19D 2.027(4)
Fe4 C13D 2.030(3)
Fe4 C12D 2.030(3)
Fe4 C14D 2.034(3)
Fe4 C15D 2.036(3)
Fe4 C11D 2.038(2)
C10 C11D 1.497(3)
C10 H10A 0.9900
C10 H10B 0.9900
C11D C15D 1.422(4)
C11D C12D 1.422(4)
C12D C13D 1.415(4)
C12D H12D 0.9500
C13D C14D 1.401(5)
C13D H13D 0.9500
C14D C15D 1.412(4)
C14D H14D 0.9500
C15D H15D 0.9500
C16D C20D 1.379(6)
C16D C17D 1.389(7)
C16D H16D 0.9500
C17D C18D 1.376(7)
C17D H17D 0.9500
C18D C19D 1.331(7)
C18D H18D 0.9500
C19D C20D 1.361(6)
C19D H19D 0.9500
C20D H20D 1.0000

loop_
_geom_torsion_atom_site_label_1
_geom_torsion_atom_site_label_2
_geom_torsion_atom_site_label_3
_geom_torsion_atom_site_label_4
_geom_torsion
C3A Fe1 C1A O1A -29(12)
C2A Fe1 C1A O1A -129(12)
P6 Fe1 C1A O1A 128(12)
P5 Fe1 C1A O1A 62(12)
Fe2 Fe1 C1A O1A 75(12)
C3A Fe1 C2A O2A -26(10)
C1A Fe1 C2A O2A 67(10)
P6 Fe1 C2A O2A 160(10)
P5 Fe1 C2A O2A -118(10)
Fe2 Fe1 C2A O2A -159(10)
C1A Fe1 C3A O3A -47(9)
C2A Fe1 C3A O3A 56(9)
P6 Fe1 C3A O3A -141(9)
P5 Fe1 C3A O3A 159(9)
Fe2 Fe1 C3A O3A -149(9)
C3A Fe1 Fe2 C2B -134.21(15)
C1A Fe1 Fe2 C2B 131.86(16)
C2A Fe1 Fe2 C2B -2.7(2)
P6 Fe1 Fe2 C2B 49.96(14)
P5 Fe1 Fe2 C2B -54.69(14)
C3A Fe1 Fe2 C1B 94.23(12)
C1A Fe1 Fe2 C1B 0.30(12)
C2A Fe1 Fe2 C1B -134.28(17)
P6 Fe1 Fe2 C1B -81.60(9)
P5 Fe1 Fe2 C1B 173.75(9)
C3A Fe1 Fe2 C3B -1.65(12)
C1A Fe1 Fe2 C3B -95.58(12)
C2A Fe1 Fe2 C3B 129.83(17)
P6 Fe1 Fe2 C3B -177.48(9)
P5 Fe1 Fe2 C3B 77.87(9)
C3A Fe1 Fe2 P5 -79.52(8)
C1A Fe1 Fe2 P5 -173.45(9)
C2A Fe1 Fe2 P5 51.97(15)
P6 Fe1 Fe2 P5 104.66(3)
C3A Fe1 Fe2 P6 175.82(8)
C1A Fe1 Fe2 P6 81.90(9)
C2A Fe1 Fe2 P6 -52.69(15)
P5 Fe1 Fe2 P6 -104.66(3)
C2B Fe2 C1B O1B 111(16)
C3B Fe2 C1B O1B 7(16)
P5 Fe2 C1B O1B -87(16)
P6 Fe2 C1B O1B -151(16)
Fe1 Fe2 C1B O1B -99(16)
C1B Fe2 C2B O2B 150(4)
C3B Fe2 C2B O2B -114(4)
P5 Fe2 C2B O2B -22(4)
P6 Fe2 C2B O2B 57(4)
Fe1 Fe2 C2B O2B 19(4)
C2B Fe2 C3B O3B -39(14)
C1B Fe2 C3B O3B 66(14)
P5 Fe2 C3B O3B -139(14)
P6 Fe2 C3B O3B 164(100)
Fe1 Fe2 C3B O3B 170(100)
C6 C1 C2 C3 -1.2(3)
C8 C1 C2 C3 178.7(2)
C6 C1 C2 C7 179.2(2)
C8 C1 C2 C7 -0.8(3)
C1 C2 C3 C4 -0.2(4)
C7 C2 C3 C4 179.4(2)
C2 C3 C4 C5 0.6(4)
C3 C4 C5 C6 0.3(4)
C4 C5 C6 C1 -1.7(4)
C2 C1 C6 C5 2.1(4)
C8 C1 C6 C5 -177.8(2)
C3 C2 C7 P5 109.5(2)
C1 C2 C7 P5 -70.9(3)
C6 C1 C8 P6 -107.6(2)
C2 C1 C8 P6 72.5(3)
C2 C7 P5 C9 -125.66(18)
C2 C7 P5 Fe1 12.9(2)
C2 C7 P5 Fe2 100.91(18)
C3A Fe1 P5 C9 -8.08(12)
C1A Fe1 P5 C9 -99.8(2)
C2A Fe1 P5 C9 91.53(12)
P6 Fe1 P5 C9 -167.34(9)
Fe2 Fe1 P5 C9 -114.88(9)
C3A Fe1 P5 C7 -139.29(12)
C1A Fe1 P5 C7 129.0(2)
C2A Fe1 P5 C7 -39.68(13)
P6 Fe1 P5 C7 61.45(10)
Fe2 Fe1 P5 C7 113.91(10)
C3A Fe1 P5 Fe2 106.79(8)
C1A Fe1 P5 Fe2 15.08(19)
C2A Fe1 P5 Fe2 -153.59(8)
P6 Fe1 P5 Fe2 -52.47(2)
C2B Fe2 P5 C9 -95.90(13)
C1B Fe2 P5 C9 101.8(2)
C3B Fe2 P5 C9 6.40(13)
P6 Fe2 P5 C9 168.06(9)
Fe1 Fe2 P5 C9 116.08(9)
C2B Fe2 P5 C7 29.33(12)
C1B Fe2 P5 C7 -133.0(2)
C3B Fe2 P5 C7 131.63(13)
P6 Fe2 P5 C7 -66.72(9)
Fe1 Fe2 P5 C7 -118.69(9)
C2B Fe2 P5 Fe1 148.02(9)
C1B Fe2 P5 Fe1 -14.3(2)
C3B Fe2 P5 Fe1 -109.68(9)
P6 Fe2 P5 Fe1 51.97(2)
C1 C8 P6 C10 126.41(18)
C1 C8 P6 Fe1 -12.0(2)
C1 C8 P6 Fe2 -99.57(18)
C3A Fe1 P6 C8 -123.9(2)
C1A Fe1 P6 C8 142.00(13)
C2A Fe1 P6 C8 39.61(13)
P5 Fe1 P6 C8 -61.37(10)
Fe2 Fe1 P6 C8 -113.69(10)
C3A Fe1 P6 C10 105.7(2)
C1A Fe1 P6 C10 11.67(13)
C2A Fe1 P6 C10 -90.73(13)
P5 Fe1 P6 C10 168.29(10)
Fe2 Fe1 P6 C10 115.97(10)
C3A Fe1 P6 Fe2 -10.23(19)
C1A Fe1 P6 Fe2 -104.31(9)
C2A Fe1 P6 Fe2 153.30(8)
P5 Fe1 P6 Fe2 52.32(2)
C2B Fe2 P6 C8 -32.48(13)
C1B Fe2 P6 C8 -137.57(13)
C3B Fe2 P6 C8 124.5(3)
P5 Fe2 P6 C8 65.67(10)
Fe1 Fe2 P6 C8 117.88(10)
C2B Fe2 P6 C10 92.63(13)
C1B Fe2 P6 C10 -12.46(14)
C3B Fe2 P6 C10 -110.4(3)
P5 Fe2 P6 C10 -169.21(10)
Fe1 Fe2 P6 C10 -117.01(10)
C2B Fe2 P6 Fe1 -150.36(9)
C1B Fe2 P6 Fe1 104.55(10)
C3B Fe2 P6 Fe1 6.6(2)
P5 Fe2 P6 Fe1 -52.20(2)
C7 P5 C9 C11C 59.34(19)
Fe1 P5 C9 C11C -80.39(18)
Fe2 P5 C9 C11C -167.66(13)
P5 C9 C11C C15C 85.4(3)
P5 C9 C11C C12C -93.4(3)
P5 C9 C11C Fe3 176.12(12)
C19C Fe3 C11C C15C 46.6(6)
C18C Fe3 C11C C15C -165.8(3)
C12C Fe3 C11C C15C -117.9(2)
C16C Fe3 C11C C15C 118.9(2)
C13C Fe3 C11C C15C -80.69(17)
C17C Fe3 C11C C15C 161.8(2)
C20C Fe3 C11C C15C 77.8(3)
C14C Fe3 C11C C15C -37.52(16)
C19C Fe3 C11C C12C 164.5(5)
C18C Fe3 C11C C12C -47.9(4)
C16C Fe3 C11C C12C -123.2(2)
C13C Fe3 C11C C12C 37.20(16)
C17C Fe3 C11C C12C -80.3(3)
C20C Fe3 C11C C12C -164.3(2)
C15C Fe3 C11C C12C 117.9(2)
C14C Fe3 C11C C12C 80.38(17)
C19C Fe3 C11C C9 -74.3(6)
C18C Fe3 C11C C9 73.4(4)
C12C Fe3 C11C C9 121.3(3)
C16C Fe3 C11C C9 -1.9(3)
C13C Fe3 C11C C9 158.5(2)
C17C Fe3 C11C C9 41.0(3)
C20C Fe3 C11C C9 -43.0(3)
C15C Fe3 C11C C9 -120.8(3)
C14C Fe3 C11C C9 -158.3(2)
C15C C11C C12C C13C 0.7(3)
C9 C11C C12C C13C 179.7(2)
Fe3 C11C C12C C13C -59.14(18)
C15C C11C C12C Fe3 59.86(17)
C9 C11C C12C Fe3 -121.1(2)
C19C Fe3 C12C C13C -51.3(4)
C18C Fe3 C12C C13C -82.4(2)
C16C Fe3 C12C C13C -163.1(2)
C17C Fe3 C12C C13C -123.0(2)
C20C Fe3 C12C C13C 168.1(6)
C11C Fe3 C12C C13C 120.0(2)
C15C Fe3 C12C C13C 81.68(17)
C14C Fe3 C12C C13C 37.60(15)
C19C Fe3 C12C C11C -171.3(3)
C18C Fe3 C12C C11C 157.5(2)
C16C Fe3 C12C C11C 76.9(2)
C13C Fe3 C12C C11C -120.0(2)
C17C Fe3 C12C C11C 116.9(2)
C20C Fe3 C12C C11C 48.0(6)
C15C Fe3 C12C C11C -38.36(14)
C14C Fe3 C12C C11C -82.44(16)
C11C C12C C13C C14C -0.8(3)
Fe3 C12C C13C C14C -59.9(2)
C11C C12C C13C Fe3 59.08(18)
C19C Fe3 C13C C14C -85.2(2)
C18C Fe3 C13C C14C -126.9(2)
C12C Fe3 C13C C14C 118.8(2)
C16C Fe3 C13C C14C 166.8(4)
C17C Fe3 C13C C14C -166.3(2)
C20C Fe3 C13C C14C -52.7(4)
C11C Fe3 C13C C14C 81.24(16)
C15C Fe3 C13C C14C 37.42(15)
C19C Fe3 C13C C12C 156.0(2)
C18C Fe3 C13C C12C 114.3(2)
C16C Fe3 C13C C12C 48.0(5)
C17C Fe3 C13C C12C 74.9(2)
C20C Fe3 C13C C12C -171.5(4)
C11C Fe3 C13C C12C -37.54(15)
C15C Fe3 C13C C12C -81.36(16)
C14C Fe3 C13C C12C -118.8(2)
C12C C13C C14C C15C 0.6(3)
Fe3 C13C C14C C15C -58.8(2)
C12C C13C C14C Fe3 59.44(19)
C19C Fe3 C14C C13C 113.1(2)
C18C Fe3 C14C C13C 71.3(2)
C12C Fe3 C14C C13C -38.13(15)
C16C Fe3 C14C C13C -168.9(4)
C17C Fe3 C14C C13C 36.8(5)
C20C Fe3 C14C C13C 157.3(2)
C11C Fe3 C14C C13C -82.57(16)
C15C Fe3 C14C C13C -120.1(2)
C19C Fe3 C14C C15C -126.9(2)
C18C Fe3 C14C C15C -168.7(2)
C12C Fe3 C14C C15C 81.92(17)
C16C Fe3 C14C C15C -48.9(5)
C13C Fe3 C14C C15C 120.1(2)
C17C Fe3 C14C C15C 156.8(5)
C20C Fe3 C14C C15C -82.7(2)
C11C Fe3 C14C C15C 37.48(16)
C12C C11C C15C C14C -0.3(3)
C9 C11C C15C C14C -179.3(2)
Fe3 C11C C15C C14C 59.16(19)
C12C C11C C15C Fe3 -59.49(17)
C9 C11C C15C Fe3 121.5(2)
C13C C14C C15C C11C -0.2(3)
Fe3 C14C C15C C11C -59.09(18)
C13C C14C C15C Fe3 58.9(2)
C19C Fe3 C15C C11C -166.3(2)
C18C Fe3 C15C C11C 155.6(6)
C12C Fe3 C15C C11C 38.75(15)
C16C Fe3 C15C C11C -80.2(3)
C13C Fe3 C15C C11C 82.75(16)
C17C Fe3 C15C C11C -41.7(5)
C20C Fe3 C15C C11C -123.1(2)
C14C Fe3 C15C C11C 119.7(2)
C19C Fe3 C15C C14C 74.0(2)
C18C Fe3 C15C C14C 36.0(6)
C12C Fe3 C15C C14C -80.90(18)
C16C Fe3 C15C C14C 160.1(2)
C13C Fe3 C15C C14C -36.90(17)
C17C Fe3 C15C C14C -161.4(4)
C20C Fe3 C15C C14C 117.3(2)
C11C Fe3 C15C C14C -119.7(2)
C19C Fe3 C16C C20C 39.9(3)
C18C Fe3 C16C C20C 83.7(3)
C12C Fe3 C16C C20C -167.3(3)
C13C Fe3 C16C C20C 156.2(4)
C17C Fe3 C16C C20C 120.7(4)
C11C Fe3 C16C C20C -124.8(3)
C15C Fe3 C16C C20C -82.2(3)
C14C Fe3 C16C C20C -46.6(5)
C19C Fe3 C16C C17C -80.8(3)
C18C Fe3 C16C C17C -37.0(3)
C12C Fe3 C16C C17C 72.0(3)
C13C Fe3 C16C C17C 35.5(6)
C20C Fe3 C16C C17C -120.7(4)
C11C Fe3 C16C C17C 114.5(3)
C15C Fe3 C16C C17C 157.1(2)
C14C Fe3 C16C C17C -167.3(3)
C20C C16C C17C C18C 0.8(4)
Fe3 C16C C17C C18C 59.8(3)
C20C C16C C17C Fe3 -59.0(3)
C19C Fe3 C17C C18C -37.2(3)
C12C Fe3 C17C C18C 114.9(3)
C16C Fe3 C17C C18C -118.9(4)
C13C Fe3 C17C C18C 74.0(3)
C20C Fe3 C17C C18C -82.2(3)
C11C Fe3 C17C C18C 157.4(3)
C15C Fe3 C17C C18C -172.7(3)
C14C Fe3 C17C C18C 46.4(6)
C19C Fe3 C17C C16C 81.7(3)
C18C Fe3 C17C C16C 118.9(4)
C12C Fe3 C17C C16C -126.2(3)
C13C Fe3 C17C C16C -167.1(3)
C20C Fe3 C17C C16C 36.7(3)
C11C Fe3 C17C C16C -83.7(3)
C15C Fe3 C17C C16C -53.8(6)
C14C Fe3 C17C C16C 165.3(4)
C16C C17C C18C C19C -0.3(4)
Fe3 C17C C18C C19C 59.2(3)
C16C C17C C18C Fe3 -59.5(3)
C19C Fe3 C18C C17C 120.4(4)
C12C Fe3 C18C C17C -80.9(3)
C16C Fe3 C18C C17C 38.2(3)
C13C Fe3 C18C C17C -123.3(3)
C20C Fe3 C18C C17C 81.7(3)
C11C Fe3 C18C C17C -47.3(5)
C15C Fe3 C18C C17C 168.9(5)
C14C Fe3 C18C C17C -162.8(3)
C12C Fe3 C18C C19C 158.7(2)
C16C Fe3 C18C C19C -82.2(3)
C13C Fe3 C18C C19C 116.3(3)
C17C Fe3 C18C C19C -120.4(4)
C20C Fe3 C18C C19C -38.7(3)
C11C Fe3 C18C C19C -167.8(3)
C15C Fe3 C18C C19C 48.5(7)
C14C Fe3 C18C C19C 76.8(3)
C17C C18C C19C C20C -0.3(4)
Fe3 C18C C19C C20C 59.5(3)
C17C C18C C19C Fe3 -59.7(3)
C12C Fe3 C19C C18C -44.9(5)
C16C Fe3 C19C C18C 80.2(3)
C13C Fe3 C19C C18C -80.6(3)
C17C Fe3 C19C C18C 36.2(3)
C20C Fe3 C19C C18C 118.8(4)
C11C Fe3 C19C C18C 157.9(5)
C15C Fe3 C19C C18C -165.1(3)
C14C Fe3 C19C C18C -123.5(3)
C18C Fe3 C19C C20C -118.8(4)
C12C Fe3 C19C C20C -163.7(3)
C16C Fe3 C19C C20C -38.6(3)
C13C Fe3 C19C C20C 160.6(3)
C17C Fe3 C19C C20C -82.6(3)
C11C Fe3 C19C C20C 39.1(7)
C15C Fe3 C19C C20C 76.1(3)
C14C Fe3 C19C C20C 117.8(3)
C17C C16C C20C C19C -1.0(4)
Fe3 C16C C20C C19C -59.8(2)
C17C C16C C20C Fe3 58.9(3)
C18C C19C C20C C16C 0.8(4)
Fe3 C19C C20C C16C 60.4(3)
C18C C19C C20C Fe3 -59.7(3)
C19C Fe3 C20C C16C -116.7(4)
C18C Fe3 C20C C16C -79.2(3)
C12C Fe3 C20C C16C 37.5(7)
C13C Fe3 C20C C16C -161.7(3)
C17C Fe3 C20C C16C -36.9(3)
C11C Fe3 C20C C16C 74.8(3)
C15C Fe3 C20C C16C 117.4(3)
C14C Fe3 C20C C16C 160.9(3)
C18C Fe3 C20C C19C 37.5(3)
C12C Fe3 C20C C19C 154.3(5)
C16C Fe3 C20C C19C 116.7(4)
C13C Fe3 C20C C19C -45.0(6)
C17C Fe3 C20C C19C 79.8(3)
C11C Fe3 C20C C19C -168.4(2)
C15C Fe3 C20C C19C -125.8(3)
C14C Fe3 C20C C19C -82.4(3)
C8 P6 C10 C11D -55.5(2)
Fe1 P6 C10 C11D 83.24(19)
Fe2 P6 C10 C11D 171.60(14)
P6 C10 C11D C15D -77.5(3)
P6 C10 C11D C12D 101.6(3)
P6 C10 C11D Fe4 -168.49(14)
C17D Fe4 C11D C15D -160.0(3)
C16D Fe4 C11D C15D -117.8(3)
C20D Fe4 C11D C15D -76.9(3)
C18D Fe4 C11D C15D 169.6(4)
C19D Fe4 C11D C15D -49.3(5)
C13D Fe4 C11D C15D 80.84(19)
C12D Fe4 C11D C15D 118.6(2)
C14D Fe4 C11D C15D 37.40(18)
C17D Fe4 C11D C12D 81.5(3)
C16D Fe4 C11D C12D 123.6(3)
C20D Fe4 C11D C12D 164.5(2)
C18D Fe4 C11D C12D 51.0(5)
C19D Fe4 C11D C12D -167.9(4)
C13D Fe4 C11D C12D -37.75(19)
C14D Fe4 C11D C12D -81.18(19)
C15D Fe4 C11D C12D -118.6(2)
C17D Fe4 C11D C10 -38.5(3)
C16D Fe4 C11D C10 3.6(3)
C20D Fe4 C11D C10 44.5(3)
C18D Fe4 C11D C10 -69.0(5)
C19D Fe4 C11D C10 72.1(5)
C13D Fe4 C11D C10 -157.7(3)
C12D Fe4 C11D C10 -120.0(3)
C14D Fe4 C11D C10 158.8(3)
C15D Fe4 C11D C10 121.4(3)
C15D C11D C12D C13D 0.0(3)
C10 C11D C12D C13D -179.3(2)
Fe4 C11D C12D C13D 59.4(2)
C15D C11D C12D Fe4 -59.38(17)
C10 C11D C12D Fe4 121.4(2)
C17D Fe4 C12D C13D 122.8(3)
C16D Fe4 C12D C13D 164.6(3)
C20D Fe4 C12D C13D -163.6(5)
C18D Fe4 C12D C13D 81.1(3)
C19D Fe4 C12D C13D 50.8(5)
C14D Fe4 C12D C13D -37.24(18)
C15D Fe4 C12D C13D -81.1(2)
C11D Fe4 C12D C13D -119.2(3)
C17D Fe4 C12D C11D -118.0(3)
C16D Fe4 C12D C11D -76.2(3)
C20D Fe4 C12D C11D -44.4(6)
C18D Fe4 C12D C11D -159.7(2)
C19D Fe4 C12D C11D 170.0(4)
C13D Fe4 C12D C11D 119.2(3)
C14D Fe4 C12D C11D 81.95(18)
C15D Fe4 C12D C11D 38.13(16)
C11D C12D C13D C14D -0.1(3)
Fe4 C12D C13D C14D 59.4(2)
C11D C12D C13D Fe4 -59.51(19)
C17D Fe4 C13D C14D 163.0(3)
C16D Fe4 C13D C14D -164.6(4)
C20D Fe4 C13D C14D 47.7(4)
C18D Fe4 C13D C14D 121.6(3)
C19D Fe4 C13D C14D 81.3(3)
C12D Fe4 C13D C14D -119.6(3)
C15D Fe4 C13D C14D -37.67(17)
C11D Fe4 C13D C14D -81.76(18)
C17D Fe4 C13D C12D -77.4(3)
C16D Fe4 C13D C12D -45.0(5)
C20D Fe4 C13D C12D 167.3(4)
C18D Fe4 C13D C12D -118.8(3)
C19D Fe4 C13D C12D -159.1(3)
C14D Fe4 C13D C12D 119.6(3)
C15D Fe4 C13D C12D 81.94(18)
C11D Fe4 C13D C12D 37.86(17)
C12D C13D C14D C15D 0.2(3)
Fe4 C13D C14D C15D 59.4(2)
C12D C13D C14D Fe4 -59.2(2)
C17D Fe4 C14D C13D -47.2(5)
C16D Fe4 C14D C13D 168.2(3)
C20D Fe4 C14D C13D -159.6(2)
C18D Fe4 C14D C13D -78.5(3)
C19D Fe4 C14D C13D -118.1(3)
C12D Fe4 C14D C13D 37.65(17)
C15D Fe4 C14D C13D 119.4(3)
C11D Fe4 C14D C13D 81.77(18)
C17D Fe4 C14D C15D -166.6(5)
C16D Fe4 C14D C15D 48.8(4)
C20D Fe4 C14D C15D 81.0(3)
C18D Fe4 C14D C15D 162.1(3)
C19D Fe4 C14D C15D 122.5(3)
C13D Fe4 C14D C15D -119.4(3)
C12D Fe4 C14D C15D -81.72(19)
C11D Fe4 C14D C15D -37.61(17)
C13D C14D C15D C11D -0.2(3)
Fe4 C14D C15D C11D 59.14(18)
C13D C14D C15D Fe4 -59.3(2)
C12D C11D C15D C14D 0.1(3)
C10 C11D C15D C14D 179.4(2)
Fe4 C11D C15D C14D -59.10(19)
C12D C11D C15D Fe4 59.24(17)
C10 C11D C15D Fe4 -121.5(2)
C17D Fe4 C15D C14D 168.7(4)
C16D Fe4 C15D C14D -159.3(3)
C20D Fe4 C15D C14D -117.6(3)
C18D Fe4 C15D C14D -48.8(6)
C19D Fe4 C15D C14D -77.8(3)
C13D Fe4 C15D C14D 37.41(19)
C12D Fe4 C15D C14D 81.5(2)
C11D Fe4 C15D C14D 119.6(3)
C17D Fe4 C15D C11D 49.1(5)
C16D Fe4 C15D C11D 81.0(3)
C20D Fe4 C15D C11D 122.7(2)
C18D Fe4 C15D C11D -168.4(5)
C19D Fe4 C15D C11D 162.6(2)
C13D Fe4 C15D C11D -82.23(18)
C12D Fe4 C15D C11D -38.18(16)
C14D Fe4 C15D C11D -119.6(3)
C17D Fe4 C16D C20D -118.0(4)
C18D Fe4 C16D C20D -79.8(3)
C19D Fe4 C16D C20D -37.8(3)
C13D Fe4 C16D C20D -160.4(4)
C12D Fe4 C16D C20D 165.1(3)
C14D Fe4 C16D C20D 45.1(5)
C15D Fe4 C16D C20D 80.2(3)
C11D Fe4 C16D C20D 123.1(3)
C20D Fe4 C16D C17D 118.0(4)
C18D Fe4 C16D C17D 38.2(3)
C19D Fe4 C16D C17D 80.2(3)
C13D Fe4 C16D C17D -42.4(6)
C12D Fe4 C16D C17D -76.9(3)
C14D Fe4 C16D C17D 163.1(3)
C15D Fe4 C16D C17D -161.7(3)
C11D Fe4 C16D C17D -118.9(3)
C20D C16D C17D C18D -0.5(4)
Fe4 C16D C17D C18D -61.3(3)
C20D C16D C17D Fe4 60.7(3)
C16D Fe4 C17D C18D 117.4(4)
C20D Fe4 C17D C18D 79.4(3)
C19D Fe4 C17D C18D 36.5(3)
C13D Fe4 C17D C18D -77.3(4)
C12D Fe4 C17D C18D -119.6(3)
C14D Fe4 C17D C18D -41.7(6)
C15D Fe4 C17D C18D 161.4(4)
C11D Fe4 C17D C18D -162.8(3)
C20D Fe4 C17D C16D -37.9(3)
C18D Fe4 C17D C16D -117.4(4)
C19D Fe4 C17D C16D -80.9(3)
C13D Fe4 C17D C16D 165.3(2)
C12D Fe4 C17D C16D 123.0(3)
C14D Fe4 C17D C16D -159.1(4)
C15D Fe4 C17D C16D 44.1(5)
C11D Fe4 C17D C16D 79.8(3)
C16D C17D C18D C19D 0.3(5)
Fe4 C17D C18D C19D -60.5(3)
C16D C17D C18D Fe4 60.8(3)
C17D Fe4 C18D C19D 119.0(5)
C16D Fe4 C18D C19D 80.3(3)
C20D Fe4 C18D C19D 36.5(3)
C13D Fe4 C18D C19D -118.4(3)
C12D Fe4 C18D C19D -161.6(3)
C14D Fe4 C18D C19D -76.2(4)
C15D Fe4 C18D C19D -39.6(7)
C11D Fe4 C18D C19D 161.0(4)
C16D Fe4 C18D C17D -38.7(3)
C20D Fe4 C18D C17D -82.5(3)
C19D Fe4 C18D C17D -119.0(5)
C13D Fe4 C18D C17D 122.5(3)
C12D Fe4 C18D C17D 79.4(4)
C14D Fe4 C18D C17D 164.7(3)
C15D Fe4 C18D C17D -158.7(5)
C11D Fe4 C18D C17D 42.0(6)
C17D C18D C19D C20D 0.0(5)
Fe4 C18D C19D C20D -59.6(3)
C17D C18D C19D Fe4 59.6(3)
C17D Fe4 C19D C18D -37.9(3)
C16D Fe4 C19D C18D -82.3(3)
C20D Fe4 C19D C18D -120.7(4)
C13D Fe4 C19D C18D 79.9(3)
C12D Fe4 C19D C18D 43.0(6)
C14D Fe4 C19D C18D 122.5(3)
C15D Fe4 C19D C18D 164.8(3)
C11D Fe4 C19D C18D -157.8(4)
C17D Fe4 C19D C20D 82.8(3)
C16D Fe4 C19D C20D 38.5(3)
C18D Fe4 C19D C20D 120.7(4)
C13D Fe4 C19D C20D -159.4(3)
C12D Fe4 C19D C20D 163.7(4)
C14D Fe4 C19D C20D -116.8(3)
C15D Fe4 C19D C20D -74.5(3)
C11D Fe4 C19D C20D -37.0(6)
C18D C19D C20D C16D -0.4(5)
Fe4 C19D C20D C16D -60.2(3)
C18D C19D C20D Fe4 59.8(3)
C17D C16D C20D C19D 0.6(4)
Fe4 C16D C20D C19D 60.8(3)
C17D C16D C20D Fe4 -60.2(3)
C17D Fe4 C20D C19D -79.3(3)
C16D Fe4 C20D C19D -117.7(4)
C18D Fe4 C20D C19D -35.7(3)
C13D Fe4 C20D C19D 47.5(5)
C12D Fe4 C20D C19D -159.7(4)
C14D Fe4 C20D C19D 81.7(3)
C15D Fe4 C20D C19D 124.3(3)
C11D Fe4 C20D C19D 166.3(3)
C17D Fe4 C20D C16D 38.4(3)
C18D Fe4 C20D C16D 81.9(3)
C19D Fe4 C20D C16D 117.7(4)
C13D Fe4 C20D C16D 165.2(4)
C12D Fe4 C20D C16D -42.1(6)
C14D Fe4 C20D C16D -160.7(3)
C15D Fe4 C20D C16D -118.1(3)
C11D Fe4 C20D C16D -76.0(3)
